data_1557707
loop_
_publ_author_name
'Shen, Yi'
'Cui, Shu-Jun'
'Chen, Hao'
'Shen, Lei'
'Wang, Min'
'Dong, Xiang'
'Xiao, Chao-Jiang'
'Jiang, Bei'

_publ_section_title
;
 Antimalarial Eudesmane Sesquiterpenoids from <i>Dobinea delavayi</i>.
;
_journal_issue 4
_journal_name_full 'Journal of natural products'
_journal_page_first 927
_journal_page_last 936
_journal_paper_doi 10.1021/acs.jnatprod.9b00761
_journal_volume 83
_journal_year 2020
_chemical_absolute_configuration ad
_chemical_formula_moiety 'C20 H28 O6, H2 O'
_chemical_formula_sum 'C20 H30 O7'
_chemical_formula_weight 382.44
_chemical_name_common dd_xcj20
_space_group_crystal_system monoclinic
_space_group_IT_number 4
_space_group_name_Hall 'P 2yb'
_space_group_name_H-M_alt 'P 1 21 1'
_atom_sites_solution_hydrogens geom
_cell_angle_alpha 90
_cell_angle_beta 94.6140(10)
_cell_angle_gamma 90
_cell_formula_units_Z 2
_cell_length_a 10.5287(5)
_cell_length_b 7.3127(4)
_cell_length_c 12.9166(6)
_cell_measurement_reflns_used 9379
_cell_measurement_temperature 100.(2)
_cell_measurement_theta_max 72.3839
_cell_measurement_theta_min 4.2127
_cell_volume 991.27(9)
_computing_cell_refinement 'SAINT V8.38A (Bruker AXS Inc., 2017)'
_computing_data_collection 'Bruker Instrument Service vV6.2.9'
_computing_data_reduction 'SAINT V8.38A (Bruker AXS Inc., 2017)'
_computing_structure_refinement 'SHELXL-2017/1 (Sheldrick, 2017)'
_computing_structure_solution 'SHELXT 2014/5 (Sheldrick, 2014)'
_diffrn_ambient_temperature 100.(2)
_diffrn_detector_area_resol_mean 7.3910
_diffrn_measured_fraction_theta_full 0.995
_diffrn_measured_fraction_theta_max 0.995
_diffrn_measurement_device_type 'Bruker D8 VENTURE PHOTON II'
_diffrn_radiation_monochromator 'Helixos MX multilayer Optic'
_diffrn_radiation_type 'Cu K\a'
_diffrn_radiation_wavelength 1.54178
_diffrn_reflns_av_R_equivalents 0.0325
_diffrn_reflns_av_unetI/netI 0.0253
_diffrn_reflns_limit_h_max 13
_diffrn_reflns_limit_h_min -13
_diffrn_reflns_limit_k_max 8
_diffrn_reflns_limit_k_min -9
_diffrn_reflns_limit_l_max 15
_diffrn_reflns_limit_l_min -15
_diffrn_reflns_number 18996
_diffrn_reflns_theta_full 72.38
_diffrn_reflns_theta_max 72.38
_diffrn_reflns_theta_min 4.21
_diffrn_source 'Ius Diamond'
_diffrn_source_type Microfocus
_exptl_absorpt_coefficient_mu 0.796
_exptl_absorpt_correction_T_max 0.97
_exptl_absorpt_correction_T_min 0.80
_exptl_absorpt_correction_type multi-scan
_exptl_absorpt_process_details
;
SADABS-2016/2 - Bruker AXS area detector scaling and absorption correction
;
_exptl_crystal_colour 'translucent light colourless'
_exptl_crystal_density_diffrn 1.281
_exptl_crystal_density_method 'not measured'
_exptl_crystal_description plate
_exptl_crystal_F_000 412
_exptl_crystal_size_max 0.500
_exptl_crystal_size_mid 0.440
_exptl_crystal_size_min 0.040
_refine_diff_density_max 0.702
_refine_diff_density_min -0.217
_refine_ls_abs_structure_details
;

Flack x determined using 1737 quotients [(I+)-(I-)]/[(I+)+(I-)]
(Parsons, Flack and Wagner, Acta Cryst. B69 (2013) 249-259).
;
_refine_ls_abs_structure_Flack 0.07(4)
_refine_ls_extinction_method none
_refine_ls_goodness_of_fit_ref 1.050
_refine_ls_hydrogen_treatment mixed
_refine_ls_matrix_type full
_refine_ls_number_parameters 253
_refine_ls_number_reflns 3867
_refine_ls_number_restraints 1
_refine_ls_restrained_S_all 1.050
_refine_ls_R_factor_all 0.0357
_refine_ls_R_factor_gt 0.0356
_refine_ls_shift/su_max 0.000
_refine_ls_shift/su_mean 0.000
_refine_ls_structure_factor_coef Fsqd
_refine_ls_weighting_details 'w=1/[\s^2^(Fo^2^)+(0.0473P)^2^+0.4502P] where P=(Fo^2^+2Fc^2^)/3'
_refine_ls_weighting_scheme calc
_refine_ls_wR_factor_gt 0.0918
_refine_ls_wR_factor_ref 0.0919
_reflns_number_gt 3856
_reflns_number_total 3867
_reflns_threshold_expression 'I > 2\s(I)'
_cod_data_source_file np9b00761_si_003.cif
_cod_data_source_block dd_xcj20
_cod_depositor_comments
;
The following automatic conversions were performed:

data item '_exptl_absorpt_correction_type' value 'Multi-Scan' was
changed to 'multi-scan' in accordance with the
/home/data/users/saulius/crontab/automatic-downloads/rss-feeds/ACS/lib/dictionaries/cif_core.dic
dictionary named 'cif_core.dic' version 2.4.2 last updated on
2011-04-26.

Automatic conversion script
Id: cif_fix_values 7556 2019-12-06 15:28:31Z antanas 

 Adding full bibliography for 1557706--1557707.cif.
;
_cod_database_code 1557707

loop_
_space_group_symop_operation_xyz
'x, y, z'
'-x, y+1/2, -z'

loop_
_atom_site_type_symbol
_atom_site_label
_atom_site_fract_x
_atom_site_fract_y
_atom_site_fract_z
_atom_site_U_iso_or_equiv
_atom_site_adp_type
_atom_site_calc_flag
_atom_site_refinement_flags_adp
_atom_site_refinement_flags_occupancy
_atom_site_refinement_flags_posn
_atom_site_occupancy
_atom_site_disorder_assembly
_atom_site_disorder_group
O O1 0.36241(15) 0.3817(2) 0.18757(13) 0.0219(4) Uani d . . . 1 . .
O O2 0.40436(18) 0.1001(3) 0.12844(14) 0.0275(4) Uani d . . . 1 . .
O O3 1.01815(15) 0.8146(2) 0.38283(12) 0.0191(4) Uani d . . . 1 . .
O O4 1.10315(15) 0.7658(3) 0.54495(12) 0.0226(4) Uani d . . . 1 . .
O O5 0.88172(16) 1.0125(2) 0.28778(13) 0.0204(4) Uani d . . . 1 . .
H H5A 0.890(3) 1.094(4) 0.337(2) 0.031 Uiso calc U . R 1 . .
O O6 0.46627(15) 0.5048(2) 0.38921(12) 0.0165(3) Uani d . . . 1 . .
H H6A 0.518(3) 0.426(5) 0.4126(15) 0.025 Uiso calc U . R 1 . .
C C1 0.1298(3) 0.5192(4) 0.0961(2) 0.0287(6) Uani d . . . 1 . .
H H3 0.131912 0.576187 0.16489 0.043 Uiso calc U . R 1 . .
H H4 0.061108 0.573707 0.050524 0.043 Uiso calc U . R 1 . .
H H1 0.211521 0.539363 0.066513 0.043 Uiso calc U . R 1 . .
C C2 0.1072(3) 0.3216(4) 0.1057(2) 0.0308(6) Uani d . . . 1 . .
H H5 0.020672 0.284785 0.094745 0.037 Uiso calc U . R 1 . .
C C3 0.1890(2) 0.1884(4) 0.12710(18) 0.0269(5) Uani d . . . 1 . .
C C4 0.3299(2) 0.2172(4) 0.14592(17) 0.0239(5) Uani d . . . 1 . .
C C5 0.4978(2) 0.4168(3) 0.21286(17) 0.0183(5) Uani d . . . 1 . .
H H26 0.537225 0.305151 0.246679 0.022 Uiso calc U . R 1 . .
C C6 0.5060(2) 0.5737(3) 0.29258(16) 0.0162(4) Uani d . . . 1 . .
C C7 0.6473(2) 0.6354(3) 0.31089(16) 0.0149(4) Uani d . . . 1 . .
H H15 0.692745 0.528619 0.34504 0.018 Uiso calc U . R 1 . .
O O7 0.62734(16) 0.2365(3) 0.46552(14) 0.0245(4) Uani d . . . 1 . .
H H28 0.607984 0.170116 0.514804 0.037 Uiso d U . R 1 . .
H H27 0.70525 0.263538 0.47405 0.037 Uiso d U . R 1 . .
C C8 0.6645(2) 0.7924(3) 0.39092(16) 0.0169(4) Uani d . . . 1 . .
H H16 0.629194 0.907702 0.360447 0.02 Uiso calc U . R 1 . .
H H17 0.619523 0.763318 0.453298 0.02 Uiso calc U . R 1 . .
C C9 0.8035(2) 0.8120(3) 0.41922(17) 0.0166(4) Uani d . . . 1 . .
C C10 0.8735(2) 0.7875(3) 0.50875(17) 0.0172(4) Uani d . . . 1 . .
C C11 0.8350(2) 0.7585(4) 0.61639(18) 0.0245(5) Uani d . . . 1 . .
H H18 0.744331 0.787081 0.6185 0.037 Uiso calc U . R 1 . .
H H19 0.885397 0.838668 0.664644 0.037 Uiso calc U . R 1 . .
H H2 0.850094 0.630671 0.636618 0.037 Uiso calc U . R 1 . .
C C12 0.1455(3) -0.0109(4) 0.13261(19) 0.0263(5) Uani d . . . 1 . .
H H6 0.052968 -0.017475 0.116804 0.039 Uiso calc U . R 1 . .
H H8 0.167604 -0.058837 0.202597 0.039 Uiso calc U . R 1 . .
H H7 0.187933 -0.083966 0.081965 0.039 Uiso calc U . R 1 . .
C C13 0.5637(2) 0.4559(3) 0.11426(17) 0.0206(5) Uani d . . . 1 . .
H H9 0.519855 0.558006 0.075823 0.025 Uiso calc U . R 1 . .
H H10 0.558471 0.346546 0.06891 0.025 Uiso calc U . R 1 . .
C C14 0.7037(2) 0.5060(4) 0.14158(17) 0.0200(5) Uani d . . . 1 . .
H H11 0.745027 0.530091 0.076732 0.024 Uiso calc U . R 1 . .
H H25 0.747856 0.400994 0.176934 0.024 Uiso calc U . R 1 . .
C C15 0.7190(2) 0.6749(3) 0.21214(16) 0.0167(4) Uani d . . . 1 . .
C C16 0.6722(2) 0.8462(4) 0.15080(18) 0.0213(5) Uani d . . . 1 . .
H H14 0.731859 0.875321 0.098724 0.032 Uiso calc U . R 1 . .
H H12 0.667415 0.949573 0.198623 0.032 Uiso calc U . R 1 . .
H H13 0.587576 0.82264 0.116068 0.032 Uiso calc U . R 1 . .
C C17 0.8883(2) 0.8392(3) 0.33155(17) 0.0182(5) Uani d . . . 1 . .
C C18 1.0087(2) 0.7889(3) 0.48529(17) 0.0177(4) Uani d . . . 1 . .
C C19 0.8625(2) 0.6948(3) 0.24830(17) 0.0186(5) Uani d . . . 1 . .
H H21 0.894995 0.575624 0.275461 0.022 Uiso calc U . R 1 . .
H H20 0.9099 0.726543 0.187641 0.022 Uiso calc U . R 1 . .
C C20 0.4121(2) 0.7269(3) 0.26230(18) 0.0204(5) Uani d . . . 1 . .
H H24 0.325229 0.685217 0.271171 0.031 Uiso calc U . R 1 . .
H H22 0.41916 0.760524 0.189532 0.031 Uiso calc U . R 1 . .
H H23 0.431712 0.833526 0.30671 0.031 Uiso calc U . R 1 . .

loop_
_atom_site_aniso_label
_atom_site_aniso_U_11
_atom_site_aniso_U_22
_atom_site_aniso_U_33
_atom_site_aniso_U_12
_atom_site_aniso_U_13
_atom_site_aniso_U_23
O1 0.0156(8) 0.0318(10) 0.0182(8) 0.0004(7) 0.0014(6) -0.0056(7)
O2 0.0309(9) 0.0257(9) 0.0265(9) -0.0053(8) 0.0067(7) -0.0036(8)
O3 0.0164(8) 0.0259(9) 0.0152(7) -0.0007(6) 0.0039(6) 0.0014(6)
O4 0.0188(8) 0.0284(9) 0.0206(8) 0.0010(7) 0.0016(6) 0.0011(7)
O5 0.0256(8) 0.0194(8) 0.0166(8) -0.0032(7) 0.0043(6) 0.0019(7)
O6 0.0173(7) 0.0194(8) 0.0135(7) 0.0015(7) 0.0062(6) 0.0017(6)
C1 0.0268(12) 0.0281(13) 0.0298(13) 0.0044(11) -0.0061(10) -0.0059(11)
C2 0.0396(15) 0.0307(15) 0.0219(12) -0.0061(12) 0.0017(11) -0.0048(10)
C3 0.0250(12) 0.0399(15) 0.0161(11) -0.0024(11) 0.0034(9) -0.0033(11)
C4 0.0256(12) 0.0358(15) 0.0106(10) -0.0108(11) 0.0035(8) -0.0007(10)
C5 0.0156(10) 0.0239(12) 0.0156(10) -0.0009(9) 0.0026(8) -0.0010(9)
C6 0.0161(10) 0.0208(11) 0.0122(10) 0.0018(9) 0.0039(8) 0.0012(8)
C7 0.0158(10) 0.0168(11) 0.0124(10) 0.0013(8) 0.0033(8) -0.0003(8)
O7 0.0187(8) 0.0291(9) 0.0266(8) 0.0030(7) 0.0075(6) 0.0107(7)
C8 0.0188(10) 0.0195(11) 0.0133(10) 0.0019(9) 0.0061(8) -0.0007(9)
C9 0.0205(11) 0.0153(10) 0.0148(10) 0.0010(9) 0.0071(8) 0.0006(8)
C10 0.0187(10) 0.0181(11) 0.0154(10) 0.0023(9) 0.0050(8) 0.0011(8)
C11 0.0222(11) 0.0378(14) 0.0142(11) 0.0063(10) 0.0064(8) 0.0039(10)
C12 0.0312(13) 0.0283(13) 0.0202(11) 0.0000(11) 0.0065(9) 0.0028(10)
C13 0.0211(11) 0.0286(13) 0.0126(10) -0.0025(9) 0.0044(8) -0.0041(9)
C14 0.0202(11) 0.0259(12) 0.0151(10) -0.0035(10) 0.0081(8) -0.0026(9)
C15 0.0178(10) 0.0210(11) 0.0118(9) -0.0025(9) 0.0054(8) 0.0000(9)
C16 0.0242(12) 0.0263(12) 0.0141(10) -0.0009(10) 0.0048(8) 0.0053(9)
C17 0.0158(10) 0.0238(12) 0.0155(10) -0.0009(9) 0.0041(8) 0.0030(9)
C18 0.0196(10) 0.0168(10) 0.0173(10) 0.0007(9) 0.0051(8) -0.0010(9)
C19 0.0177(11) 0.0235(12) 0.0155(10) -0.0014(9) 0.0075(8) 0.0013(9)
C20 0.0185(11) 0.0235(12) 0.0194(10) 0.0042(9) 0.0019(8) 0.0023(9)

loop_
_atom_type_symbol
_atom_type_description
_atom_type_scat_dispersion_real
_atom_type_scat_dispersion_imag
_atom_type_scat_source
C C 0.0181 0.0091 'International Tables Vol C Tables 4.2.6.8 and 6.1.1.4'
H H 0.0000 0.0000 'International Tables Vol C Tables 4.2.6.8 and 6.1.1.4'
O O 0.0492 0.0322 'International Tables Vol C Tables 4.2.6.8 and 6.1.1.4'

loop_
_geom_angle_atom_site_label_1
_geom_angle_atom_site_label_2
_geom_angle_atom_site_label_3
_geom_angle_site_symmetry_1
_geom_angle_site_symmetry_3
_geom_angle
_geom_angle_publ_flag
C4 O1 C5 . . 117.25(18) ?
C18 O3 C17 . . 108.50(16) ?
C17 O5 H5A . . 109.5 ?
C6 O6 H6A . . 109.5 ?
C2 C1 H3 . . 109.5 ?
C2 C1 H4 . . 109.5 ?
H3 C1 H4 . . 109.5 ?
C2 C1 H1 . . 109.5 ?
H3 C1 H1 . . 109.5 ?
H4 C1 H1 . . 109.5 ?
C3 C2 C1 . . 129.6(3) ?
C3 C2 H5 . . 115.2 ?
C1 C2 H5 . . 115.2 ?
C2 C3 C4 . . 123.6(3) ?
C2 C3 C12 . . 121.4(2) ?
C4 C3 C12 . . 115.0(2) ?
O2 C4 O1 . . 124.3(2) ?
O2 C4 C3 . . 121.6(2) ?
O1 C4 C3 . . 114.0(2) ?
O1 C5 C13 . . 110.33(17) ?
O1 C5 C6 . . 106.35(17) ?
C13 C5 C6 . . 114.5(2) ?
O1 C5 H26 . . 108.5 ?
C13 C5 H26 . . 108.5 ?
C6 C5 H26 . . 108.5 ?
O6 C6 C20 . . 104.63(18) ?
O6 C6 C5 . . 108.35(18) ?
C20 C6 C5 . . 112.11(18) ?
O6 C6 C7 . . 108.11(16) ?
C20 C6 C7 . . 114.72(19) ?
C5 C6 C7 . . 108.61(17) ?
C8 C7 C6 . . 112.14(17) ?
C8 C7 C15 . . 111.77(18) ?
C6 C7 C15 . . 116.70(17) ?
C8 C7 H15 . . 105.0 ?
C6 C7 H15 . . 105.0 ?
C15 C7 H15 . . 105.0 ?
H28 O7 H27 . . 109.3 ?
C9 C8 C7 . . 107.24(17) ?
C9 C8 H16 . . 110.3 ?
C7 C8 H16 . . 110.3 ?
C9 C8 H17 . . 110.3 ?
C7 C8 H17 . . 110.3 ?
H16 C8 H17 . . 108.5 ?
C10 C9 C8 . . 131.73(19) ?
C10 C9 C17 . . 110.4(2) ?
C8 C9 C17 . . 117.26(19) ?
C9 C10 C18 . . 107.21(19) ?
C9 C10 C11 . . 130.8(2) ?
C18 C10 C11 . . 121.9(2) ?
C10 C11 H18 . . 109.5 ?
C10 C11 H19 . . 109.5 ?
H18 C11 H19 . . 109.5 ?
C10 C11 H2 . . 109.5 ?
H18 C11 H2 . . 109.5 ?
H19 C11 H2 . . 109.5 ?
C3 C12 H6 . . 109.5 ?
C3 C12 H8 . . 109.5 ?
H6 C12 H8 . . 109.5 ?
C3 C12 H7 . . 109.5 ?
H6 C12 H7 . . 109.5 ?
H8 C12 H7 . . 109.5 ?
C5 C13 C14 . . 110.24(18) ?
C5 C13 H9 . . 109.6 ?
C14 C13 H9 . . 109.6 ?
C5 C13 H10 . . 109.6 ?
C14 C13 H10 . . 109.6 ?
H9 C13 H10 . . 108.1 ?
C13 C14 C15 . . 112.43(19) ?
C13 C14 H11 . . 109.1 ?
C15 C14 H11 . . 109.1 ?
C13 C14 H25 . . 109.1 ?
C15 C14 H25 . . 109.1 ?
H11 C14 H25 . . 107.8 ?
C14 C15 C16 . . 109.55(18) ?
C14 C15 C19 . . 107.86(18) ?
C16 C15 C19 . . 109.96(19) ?
C14 C15 C7 . . 107.60(18) ?
C16 C15 C7 . . 114.50(18) ?
C19 C15 C7 . . 107.14(17) ?
C15 C16 H14 . . 109.5 ?
C15 C16 H12 . . 109.5 ?
H14 C16 H12 . . 109.5 ?
C15 C16 H13 . . 109.5 ?
H14 C16 H13 . . 109.5 ?
H12 C16 H13 . . 109.5 ?
O5 C17 O3 . . 107.91(17) ?
O5 C17 C9 . . 114.37(19) ?
O3 C17 C9 . . 103.23(17) ?
O5 C17 C19 . . 110.32(18) ?
O3 C17 C19 . . 109.79(18) ?
C9 C17 C19 . . 110.90(19) ?
O4 C18 O3 . . 121.2(2) ?
O4 C18 C10 . . 128.2(2) ?
O3 C18 C10 . . 110.52(19) ?
C17 C19 C15 . . 113.16(19) ?
C17 C19 H21 . . 108.9 ?
C15 C19 H21 . . 108.9 ?
C17 C19 H20 . . 108.9 ?
C15 C19 H20 . . 108.9 ?
H21 C19 H20 . . 107.8 ?
C6 C20 H24 . . 109.5 ?
C6 C20 H22 . . 109.5 ?
H24 C20 H22 . . 109.5 ?
C6 C20 H23 . . 109.5 ?
H24 C20 H23 . . 109.5 ?
H22 C20 H23 . . 109.5 ?

loop_
_geom_bond_atom_site_label_1
_geom_bond_atom_site_label_2
_geom_bond_site_symmetry_2
_geom_bond_distance
_geom_bond_publ_flag
O1 C4 . 1.350(3) ?
O1 C5 . 1.460(3) ?
O2 C4 . 1.195(3) ?
O3 C18 . 1.348(3) ?
O3 C17 . 1.482(3) ?
O4 C18 . 1.220(3) ?
O5 C17 . 1.387(3) ?
O5 H5A . 0.87(4) ?
O6 C6 . 1.439(3) ?
O6 H6A . 0.83(4) ?
C1 C2 . 1.471(4) ?
C1 H3 . 0.98 ?
C1 H4 . 0.98 ?
C1 H1 . 0.98 ?
C2 C3 . 1.315(4) ?
C2 H5 . 0.95 ?
C3 C4 . 1.498(3) ?
C3 C12 . 1.531(4) ?
C5 C13 . 1.525(3) ?
C5 C6 . 1.540(3) ?
C5 H26 . 1.0 ?
C6 C20 . 1.524(3) ?
C6 C7 . 1.555(3) ?
C7 C8 . 1.546(3) ?
C7 C15 . 1.560(3) ?
C7 H15 . 1.0 ?
O7 H28 . 0.8387 ?
O7 H27 . 0.8423 ?
C8 C9 . 1.486(3) ?
C8 H16 . 0.99 ?
C8 H17 . 0.99 ?
C9 C10 . 1.333(3) ?
C9 C17 . 1.511(3) ?
C10 C18 . 1.479(3) ?
C10 C11 . 1.494(3) ?
C11 H18 . 0.98 ?
C11 H19 . 0.98 ?
C11 H2 . 0.98 ?
C12 H6 . 0.98 ?
C12 H8 . 0.98 ?
C12 H7 . 0.98 ?
C13 C14 . 1.533(3) ?
C13 H9 . 0.99 ?
C13 H10 . 0.99 ?
C14 C15 . 1.535(3) ?
C14 H11 . 0.99 ?
C14 H25 . 0.99 ?
C15 C16 . 1.542(3) ?
C15 C19 . 1.552(3) ?
C16 H14 . 0.98 ?
C16 H12 . 0.98 ?
C16 H13 . 0.98 ?
C17 C19 . 1.516(3) ?
C19 H21 . 0.99 ?
C19 H20 . 0.99 ?
C20 H24 . 0.98 ?
C20 H22 . 0.98 ?
C20 H23 . 0.98 ?

loop_
_geom_hbond_atom_site_label_D
_geom_hbond_atom_site_label_H
_geom_hbond_atom_site_label_A
_geom_hbond_site_symmetry_A
_geom_hbond_distance_DH
_geom_hbond_distance_HA
_geom_hbond_distance_DA
_geom_hbond_angle_DHA
_geom_hbond_publ_flag
O5 H5A O4 2_756 0.87 1.98 2.841(3) 174.4 ?
O6 H6A O7 . 0.83 1.90 2.725(2) 177.0 ?
O7 H28 O6 2_646 0.84 1.94 2.768(2) 168.7 ?
O7 H27 O4 2_746 0.84 2.05 2.860(2) 160.5 ?
C13 H10 O2 . 0.99 2.58 3.109(3) 113.2 ?
C20 H22 O2 1_565 0.98 2.61 3.228(3) 121.5 ?

loop_
_geom_torsion_atom_site_label_1
_geom_torsion_atom_site_label_2
_geom_torsion_atom_site_label_3
_geom_torsion_atom_site_label_4
_geom_torsion_site_symmetry_1
_geom_torsion_site_symmetry_2
_geom_torsion_site_symmetry_3
_geom_torsion_site_symmetry_4
_geom_torsion
_geom_torsion_publ_flag
C1 C2 C3 C4 . . . . -0.6(4) ?
C1 C2 C3 C12 . . . . -179.5(3) ?
C5 O1 C4 O2 . . . . -0.2(3) ?
C5 O1 C4 C3 . . . . 177.14(19) ?
C2 C3 C4 O2 . . . . -152.6(3) ?
C12 C3 C4 O2 . . . . 26.3(3) ?
C2 C3 C4 O1 . . . . 30.0(3) ?
C12 C3 C4 O1 . . . . -151.1(2) ?
C4 O1 C5 C13 . . . . 75.6(2) ?
C4 O1 C5 C6 . . . . -159.69(18) ?
O1 C5 C6 O6 . . . . 70.6(2) ?
C13 C5 C6 O6 . . . . -167.32(18) ?
O1 C5 C6 C20 . . . . -44.4(2) ?
C13 C5 C6 C20 . . . . 77.7(2) ?
O1 C5 C6 C7 . . . . -172.20(17) ?
C13 C5 C6 C7 . . . . -50.1(2) ?
O6 C6 C7 C8 . . . . -62.2(2) ?
C20 C6 C7 C8 . . . . 54.1(2) ?
C5 C6 C7 C8 . . . . -179.57(18) ?
O6 C6 C7 C15 . . . . 167.04(19) ?
C20 C6 C7 C15 . . . . -76.6(2) ?
C5 C6 C7 C15 . . . . 49.7(2) ?
C6 C7 C8 C9 . . . . 167.88(17) ?
C15 C7 C8 C9 . . . . -58.9(2) ?
C7 C8 C9 C10 . . . . -115.8(3) ?
C7 C8 C9 C17 . . . . 54.4(3) ?
C8 C9 C10 C18 . . . . 168.3(2) ?
C17 C9 C10 C18 . . . . -2.4(3) ?
C8 C9 C10 C11 . . . . -10.4(5) ?
C17 C9 C10 C11 . . . . 178.9(2) ?
O1 C5 C13 C14 . . . . 176.00(19) ?
C6 C5 C13 C14 . . . . 56.1(3) ?
C5 C13 C14 C15 . . . . -59.2(3) ?
C13 C14 C15 C16 . . . . -68.9(2) ?
C13 C14 C15 C19 . . . . 171.40(18) ?
C13 C14 C15 C7 . . . . 56.1(2) ?
C8 C7 C15 C14 . . . . 176.09(18) ?
C6 C7 C15 C14 . . . . -53.0(2) ?
C8 C7 C15 C16 . . . . -61.9(2) ?
C6 C7 C15 C16 . . . . 69.0(3) ?
C8 C7 C15 C19 . . . . 60.3(2) ?
C6 C7 C15 C19 . . . . -168.74(19) ?
C18 O3 C17 O5 . . . . 118.06(19) ?
C18 O3 C17 C9 . . . . -3.4(2) ?
C18 O3 C17 C19 . . . . -121.67(19) ?
C10 C9 C17 O5 . . . . -113.4(2) ?
C8 C9 C17 O5 . . . . 74.5(3) ?
C10 C9 C17 O3 . . . . 3.6(3) ?
C8 C9 C17 O3 . . . . -168.59(18) ?
C10 C9 C17 C19 . . . . 121.1(2) ?
C8 C9 C17 C19 . . . . -51.1(3) ?
C17 O3 C18 O4 . . . . -179.7(2) ?
C17 O3 C18 C10 . . . . 2.1(2) ?
C9 C10 C18 O4 . . . . -177.8(2) ?
C11 C10 C18 O4 . . . . 1.1(4) ?
C9 C10 C18 O3 . . . . 0.2(3) ?
C11 C10 C18 O3 . . . . 179.0(2) ?
O5 C17 C19 C15 . . . . -77.3(2) ?
O3 C17 C19 C15 . . . . 163.87(17) ?
C9 C17 C19 C15 . . . . 50.4(3) ?
C14 C15 C19 C17 . . . . -171.21(19) ?
C16 C15 C19 C17 . . . . 69.4(2) ?
C7 C15 C19 C17 . . . . -55.6(2) ?
